data_7160785
loop_
_publ_author_name
'Lv, Yuyu'
'Deng, Zhoubin'
'Zhu, Zhijun'
'Hai, Xiaopeng'
'Wang, Junjiao'
'Wang, Ke-Hu'
'Huang, Danfeng'
'Hu, Yulai'

_publ_section_title
;
 Photo-induced radical trifluoromethylation/dearomatization of
 3-substituted indoles.
;
_journal_issue 42
_journal_name_full 'Organic &amp; biomolecular chemistry'
_journal_page_first 9658
_journal_page_last 9667
_journal_paper_doi 10.1039/d5ob01103e
_journal_volume 23
_journal_year 2025
_chemical_formula_moiety 'C19 H15 F3 N2'
_chemical_formula_sum 'C19 H15 F3 N2'
_chemical_formula_weight 328.33
_space_group_crystal_system tetragonal
_space_group_IT_number 88
_space_group_name_Hall '-I 4ad'
_space_group_name_H-M_alt 'I 41/a :2'
_atom_sites_solution_hydrogens geom
_atom_sites_solution_primary dual
_audit_block_doi 10.5517/ccdc.csd.cc2lc3rv
_audit_creation_date 2024-10-25
_audit_creation_method
;
Olex2 1.5
(compiled 2024.02.16 svn.r378c4104 for OlexSys, GUI svn.r6928)
;
_audit_update_record
;
2024-10-25 deposited with the CCDC.	2025-10-06 downloaded from the CCDC.
;
_cell_angle_alpha 90
_cell_angle_beta 90
_cell_angle_gamma 90
_cell_formula_units_Z 16
_cell_length_a 15.59700(10)
_cell_length_b 15.59700(10)
_cell_length_c 26.0546(3)
_cell_measurement_reflns_used 16734
_cell_measurement_temperature 149.99(10)
_cell_measurement_theta_max 77.0670
_cell_measurement_theta_min 3.2860
_cell_volume 6338.21(9)
_computing_cell_refinement 'CrysAlisPro 1.171.42.93a (Rigaku OD, 2023)'
_computing_data_collection 'CrysAlisPro 1.171.42.93a (Rigaku OD, 2023)'
_computing_data_reduction 'CrysAlisPro 1.171.42.93a (Rigaku OD, 2023)'
_computing_molecular_graphics 'Olex2 1.5 (Dolomanov et al., 2009)'
_computing_publication_material 'Olex2 1.5 (Dolomanov et al., 2009)'
_computing_structure_refinement 'SHELXL 2018/3 (Sheldrick, 2015)'
_computing_structure_solution 'SHELXT 2018/2 (Sheldrick, 2018)'
_diffrn_ambient_environment N~2~
_diffrn_ambient_temperature 149.99(10)
_diffrn_detector 'Hybrid Pixel Array Detector'
_diffrn_detector_area_resol_mean 10.0000
_diffrn_detector_type HyPix
_diffrn_measured_fraction_theta_full 0.999
_diffrn_measured_fraction_theta_max 0.971
_diffrn_measurement_details
;
List of Runs (angles in degrees, time in seconds):

  # Type    Start    End  Width  t~exp~   \w     \q     \k     \f   Frames
#--------------------------------------------------------------------------
  1  \w     39.00  64.00   0.50    0.16    --  111.16 -61.00-120.00   50
  2  \w     39.00  64.00   0.50    0.16    --  111.16 -61.00 -60.00   50
  3  \w     52.00  94.00   0.50    0.16    --  111.16 -77.00 -30.00   84
  4  \w     39.00  65.00   0.50    0.16    --  111.16 -61.00   0.00   52
  5  \w     42.00  67.00   0.50    0.16    --  111.16 -61.00 120.00   50
  6  \w    100.00 174.00   0.50    0.16    --  111.16  37.00 -57.00  148
  7  \w   -117.00 -26.00   0.50    0.16    --  -44.63 -37.00 146.00  182
  8  \w    -83.00 -49.00   0.50    0.16    -- -100.00 105.00 154.00   68
  9  \w    -90.00 -44.00   0.50    0.16    -- -100.00 125.00  30.00   92
 10  \w    -52.00 -26.00   0.50    0.16    -- -100.00  45.00 -30.00   52
 11  \w    -54.00 -25.00   0.50    0.16    -- -100.00  45.00   0.00   58
 12  \w    -54.00 -29.00   0.50    0.16    -- -100.00  45.00  30.00   50
 13  \w    -95.00 -64.00   0.50    0.16    --  -44.63-179.00 -60.00   62
 14  \w    -38.00  -6.00   0.50    0.16    --  -44.63 105.00 154.00   64
 15  \w    -67.00 -42.00   0.50    0.16    --  -44.63 105.00 154.00   50
 16  \w    -54.00 -28.00   0.50    0.16    --  -44.63 -57.00   0.00   52
 17  \w    -57.00 -25.00   0.50    0.16    --  -44.63 -37.00   0.00   64
 18  \w   -108.00 -25.00   0.50    0.16    --  -44.63 -57.00  90.00  166
 19  \w   -134.00 -77.00   0.50    0.16    -- -100.00 -67.00  30.68  114
 20  \w   -169.00-125.00   0.50    0.16    -- -100.00 -49.00  27.44   88
 21  \w   -120.00 -76.00   0.50    0.16    -- -100.00 -71.00  43.32   88
 22  \w    -98.00 -73.00   0.50    0.16    -- -100.00 -76.00  72.23   50
 23  \w   -114.00 -80.00   0.50    0.16    -- -100.00 -45.00  30.00   68
 24  \w    -73.00 -40.00   0.50    0.16    -- -100.00  61.00  60.00   66
 25  \w    -98.00 -73.00   0.50    0.16    -- -100.00 -77.00  60.00   50
 26  \w   -119.00 -82.00   0.50    0.16    -- -100.00 -46.00  43.38   74
 27  \w   -105.00 -80.00   0.50    0.16    -- -100.00 -43.00  44.31   50
 28  \w   -168.00-142.00   0.50    0.16    -- -100.00-125.00 -60.00   52
 29  \w   -107.00 -82.00   0.50    0.16    -- -100.00-125.00 -60.00   50
 30  \w    -98.00 -73.00   0.50    0.16    -- -100.00 -76.00  67.05   50
 31  \w   -161.00-135.00   0.50    0.16    -- -100.00 -76.00  72.23   52
 32  \w   -100.00 -75.00   0.50    0.16    -- -100.00 -74.00  50.07   50
 33  \w   -116.00 -79.00   0.50    0.16    -- -100.00 -48.00  54.51   74
 34  \w     39.00  64.00   0.50    0.16    --  111.16 -61.00-150.00   50
 35  \w     98.00 174.00   0.50    0.16    --  111.16  45.00 -30.00  152
 36  \w    119.00 166.00   0.50    0.16    --  111.16  92.00  64.00   94
 37  \w     48.00  73.00   0.50    0.16    --  111.16 -92.00 -48.00   50
 38  \w     39.00  65.00   0.50    0.16    --  111.16 -61.00-180.00   52
;
_diffrn_measurement_device 'four-circle diffractometer'
_diffrn_measurement_device_type 'ROD, Synergy Custom system, HyPix'
_diffrn_measurement_method '\w scans'
_diffrn_orient_matrix_type 'CrysAlisPro convention (1999,Acta A55,543-557)'
_diffrn_orient_matrix_UB_11 -0.0899681000
_diffrn_orient_matrix_UB_12 0.0236004000
_diffrn_orient_matrix_UB_13 0.0199027000
_diffrn_orient_matrix_UB_21 -0.0122557000
_diffrn_orient_matrix_UB_22 -0.0924772000
_diffrn_orient_matrix_UB_23 0.0194770000
_diffrn_orient_matrix_UB_31 0.0389154000
_diffrn_orient_matrix_UB_32 0.0254584000
_diffrn_orient_matrix_UB_33 0.0521466000
_diffrn_radiation_monochromator mirror
_diffrn_radiation_probe x-ray
_diffrn_radiation_type 'Cu K\a'
_diffrn_radiation_wavelength 1.54184
_diffrn_reflns_av_R_equivalents 0.0327
_diffrn_reflns_av_unetI/netI 0.0160
_diffrn_reflns_Laue_measured_fraction_full 0.999
_diffrn_reflns_Laue_measured_fraction_max 0.971
_diffrn_reflns_limit_h_max 19
_diffrn_reflns_limit_h_min -16
_diffrn_reflns_limit_k_max 19
_diffrn_reflns_limit_k_min -19
_diffrn_reflns_limit_l_max 31
_diffrn_reflns_limit_l_min -31
_diffrn_reflns_number 27722
_diffrn_reflns_point_group_measured_fraction_full 0.999
_diffrn_reflns_point_group_measured_fraction_max 0.971
_diffrn_reflns_theta_full 67.684
_diffrn_reflns_theta_max 77.266
_diffrn_reflns_theta_min 3.302
_diffrn_source 'Rotating-anode X-ray tube'
_diffrn_source_type 'Rigaku (Cu) X-ray Source'
_exptl_absorpt_coefficient_mu 0.898
_exptl_absorpt_correction_T_max 1.00000
_exptl_absorpt_correction_T_min 0.65367
_exptl_absorpt_correction_type multi-scan
_exptl_absorpt_process_details
;
CrysAlisPro 1.171.42.93a (Rigaku Oxford Diffraction, 2023)
Empirical absorption correction using spherical harmonics,
implemented in SCALE3 ABSPACK scaling algorithm.
;
_exptl_crystal_colour 'clear light yellow'
_exptl_crystal_colour_lustre clear
_exptl_crystal_colour_modifier light
_exptl_crystal_colour_primary yellow
_exptl_crystal_density_diffrn 1.376
_exptl_crystal_description block
_exptl_crystal_F_000 2720
_exptl_crystal_size_max 0.09
_exptl_crystal_size_mid 0.06
_exptl_crystal_size_min 0.04
_refine_diff_density_max 0.208
_refine_diff_density_min -0.254
_refine_diff_density_rms 0.040
_refine_ls_extinction_method none
_refine_ls_goodness_of_fit_ref 1.058
_refine_ls_hydrogen_treatment constr
_refine_ls_matrix_type full
_refine_ls_number_parameters 245
_refine_ls_number_reflns 3265
_refine_ls_number_restraints 36
_refine_ls_restrained_S_all 1.246
_refine_ls_R_factor_all 0.0451
_refine_ls_R_factor_gt 0.0402
_refine_ls_shift/su_max 0.001
_refine_ls_shift/su_mean 0.000
_refine_ls_structure_factor_coef Fsqd
_refine_ls_weighting_details 'w=1/[\s^2^(Fo^2^)+(0.0443P)^2^+4.7425P] where P=(Fo^2^+2Fc^2^)/3'
_refine_ls_weighting_scheme calc
_refine_ls_wR_factor_gt 0.0973
_refine_ls_wR_factor_ref 0.1007
_reflns_Friedel_coverage 0.000
_reflns_number_gt 2901
_reflns_number_total 3265
_reflns_threshold_expression 'I > 2\s(I)'
_cod_data_source_file d5ob01103e2.cif
_cod_data_source_block yyl-251_1025_auto
_cod_depositor_comments 'Adding full bibliography for 7160785.cif.'
_cod_original_cell_volume 6338.21(11)
_cod_original_sg_symbol_H-M 'I 41/a'
_cod_database_code 7160785
_shelx_shelxl_version_number 2018/3
_shelx_space_group_comment
;
The symmetry employed for this shelxl refinement is uniquely defined
by the following loop, which should always be used as a source of
symmetry information in preference to the above space-group names.
They are only intended as comments.
;
_olex2_refinement_description
;
1. Fixed Uiso
 At 1.2 times of:
  All C(H) groups, All C(H,H) groups
 At 1.5 times of:
  All C(H,H,H) groups
2. Uiso/Uaniso restraints and constraints
Uanis(F3B) \\sim Ueq, Uanis(F1) \\sim Ueq, Uanis(F1B) \\sim Ueq, Uanis(F2)
\\sim Ueq, Uanis(F2B) \\sim Ueq, Uanis(F3) \\sim Ueq: with sigma of 0.01 and
sigma for terminal atoms of 0.005
3. Others
 Fixed Sof: F1(0.7) F1B(0.3) F2(0.7) F2B(0.3) F3(0.7) F3B(0.3)
4.a Ternary CH refined with riding coordinates:
 C6(H6)
4.b Secondary CH2 refined with riding coordinates:
 C7(H7A,H7B)
4.c Aromatic/amide H refined with riding coordinates:
 C2(H2), C5(H5), C9(H9), C12(H12), C13(H13), C14(H14), C15(H15), C17(H17),
 C19(H19)
4.d Idealised Me refined as rotating group:
 C11(H11A,H11B,H11C)
;
_olex2_submission_special_instructions 'No special instructions were received'
_oxdiff_exptl_absorpt_empirical_details
;
Empirical correction (ABSPACK) includes:
- Absorption correction using spherical harmonics
- Frame scaling
;
_oxdiff_exptl_absorpt_empirical_full_max 1.496
_oxdiff_exptl_absorpt_empirical_full_min 0.718

loop_
_space_group_symop_operation_xyz
'x, y, z'
'-x+1/2, -y, z+1/2'
'-y+3/4, x+1/4, z+1/4'
'y+3/4, -x+3/4, z+3/4'
'x+1/2, y+1/2, z+1/2'
'-x+1, -y+1/2, z+1'
'-y+5/4, x+3/4, z+3/4'
'y+5/4, -x+5/4, z+5/4'
'-x, -y, -z'
'x-1/2, y, -z-1/2'
'y-3/4, -x-1/4, -z-1/4'
'-y-3/4, x-3/4, -z-3/4'
'-x+1/2, -y+1/2, -z+1/2'
'x, y+1/2, -z'
'y-1/4, -x+1/4, -z+1/4'
'-y-1/4, x-1/4, -z-1/4'

loop_
_atom_site_label
_atom_site_type_symbol
_atom_site_fract_x
_atom_site_fract_y
_atom_site_fract_z
_atom_site_U_iso_or_equiv
_atom_site_adp_type
_atom_site_occupancy
_atom_site_site_symmetry_order
_atom_site_calc_flag
_atom_site_refinement_flags_posn
_atom_site_refinement_flags_adp
_atom_site_refinement_flags_occupancy
_atom_site_disorder_assembly
_atom_site_disorder_group
F1 F 0.49812(12) 0.36781(13) 0.47879(11) 0.0800(6) Uani 0.7 1 d . U P A 1
F1B F 0.5492(4) 0.3325(3) 0.45606(14) 0.0678(11) Uani 0.3 1 d . U P A 2
F2 F 0.61043(13) 0.29334(11) 0.48302(11) 0.0800(6) Uani 0.7 1 d . U P A 1
F2B F 0.6013(3) 0.2975(3) 0.5254(2) 0.0666(11) Uani 0.3 1 d . U P A 2
F3 F 0.55232(17) 0.33508(15) 0.55039(6) 0.0794(6) Uani 0.7 1 d . U P A 1
F3B F 0.4977(3) 0.3806(3) 0.5243(2) 0.0745(12) Uani 0.3 1 d . U P A 2
N1 N 0.69308(7) 0.40793(7) 0.62856(4) 0.0293(2) Uani 1 1 d . . . . .
N2 N 0.62763(8) 0.48367(8) 0.46061(4) 0.0365(3) Uani 1 1 d . . . . .
C1 C 0.80438(8) 0.58257(7) 0.53909(5) 0.0246(3) Uani 1 1 d . . . . .
C2 C 0.86117(9) 0.25962(9) 0.57783(6) 0.0354(3) Uani 1 1 d . . . . .
H2 H 0.896987 0.213090 0.587531 0.043 Uiso 1 1 calc R U . . .
C3 C 0.57025(9) 0.35992(9) 0.50277(5) 0.0353(3) Uani 1 1 d . . . . .
C4 C 0.75798(8) 0.39392(8) 0.54802(5) 0.0245(3) Uani 1 1 d . . . . .
C5 C 0.81601(9) 0.62626(9) 0.58513(5) 0.0323(3) Uani 1 1 d . . . . .
H5 H 0.767858 0.638061 0.606309 0.039 Uiso 1 1 calc R U . . .
C6 C 0.71533(8) 0.55376(8) 0.52440(5) 0.0267(3) Uani 1 1 d . . . . .
H6 H 0.674415 0.594985 0.540649 0.032 Uiso 1 1 calc R U . . .
C7 C 0.69323(9) 0.55082(9) 0.46686(5) 0.0361(3) Uani 1 1 d . . . . .
H7A H 0.670722 0.606951 0.455325 0.043 Uiso 1 1 calc R U . . .
H7B H 0.744854 0.536853 0.446401 0.043 Uiso 1 1 calc R U . . .
C8 C 0.75547(8) 0.36357(8) 0.59836(5) 0.0265(3) Uani 1 1 d . . . . .
C9 C 0.89683(10) 0.65283(9) 0.60054(6) 0.0392(3) Uani 1 1 d . . . . .
H9 H 0.903660 0.682398 0.632156 0.047 Uiso 1 1 calc R U . . .
C10 C 0.68948(8) 0.46192(8) 0.54351(5) 0.0249(3) Uani 1 1 d . . . . .
C11 C 0.58424(9) 0.51850(10) 0.61632(5) 0.0355(3) Uani 1 1 d . . . . .
H11A H 0.563842 0.499310 0.649990 0.053 Uiso 1 1 calc R U . . .
H11B H 0.536901 0.516476 0.591620 0.053 Uiso 1 1 calc R U . . .
H11C H 0.605634 0.577412 0.618991 0.053 Uiso 1 1 calc R U . . .
C12 C 0.81228(8) 0.35780(8) 0.51212(5) 0.0282(3) Uani 1 1 d . . . . .
H12 H 0.814111 0.378512 0.477852 0.034 Uiso 1 1 calc R U . . .
C13 C 0.86429(9) 0.29001(8) 0.52781(5) 0.0331(3) Uani 1 1 d . . . . .
H13 H 0.902414 0.264243 0.503914 0.040 Uiso 1 1 calc R U . . .
C14 C 0.87593(8) 0.56634(8) 0.50882(5) 0.0304(3) Uani 1 1 d . . . . .
H14 H 0.869529 0.536362 0.477310 0.036 Uiso 1 1 calc R U . . .
C15 C 0.96743(9) 0.63649(9) 0.57011(6) 0.0373(3) Uani 1 1 d . . . . .
H15 H 1.022873 0.654577 0.580631 0.045 Uiso 1 1 calc R U . . .
C16 C 0.65476(8) 0.46116(8) 0.59861(5) 0.0272(3) Uani 1 1 d . . . . .
C17 C 0.95657(9) 0.59353(9) 0.52420(6) 0.0362(3) Uani 1 1 d . . . . .
H17 H 1.004832 0.582507 0.502956 0.043 Uiso 1 1 calc R U . . .
C18 C 0.62641(8) 0.43869(9) 0.50097(5) 0.0294(3) Uani 1 1 d . . . . .
C19 C 0.80666(9) 0.29590(9) 0.61405(5) 0.0326(3) Uani 1 1 d . . . . .
H19 H 0.804605 0.275053 0.648286 0.039 Uiso 1 1 calc R U . . .

loop_
_atom_site_aniso_label
_atom_site_aniso_U_11
_atom_site_aniso_U_22
_atom_site_aniso_U_33
_atom_site_aniso_U_23
_atom_site_aniso_U_13
_atom_site_aniso_U_12
F1 0.0513(10) 0.0638(11) 0.1250(18) 0.0314(12) -0.0498(12) -0.0258(8)
F1B 0.082(3) 0.076(2) 0.0450(18) -0.0097(17) -0.0069(19) -0.045(2)
F2 0.0692(11) 0.0429(9) 0.1279(17) -0.0282(11) 0.0370(12) -0.0172(8)
F2B 0.053(2) 0.0451(19) 0.102(3) 0.030(2) -0.032(2) -0.0174(16)
F3 0.1113(16) 0.0879(13) 0.0389(8) 0.0038(8) 0.0052(9) -0.0704(13)
F3B 0.0473(19) 0.063(2) 0.113(3) -0.019(2) 0.038(2) -0.0201(17)
N1 0.0305(5) 0.0321(6) 0.0252(5) 0.0012(4) 0.0019(4) -0.0020(4)
N2 0.0361(6) 0.0417(7) 0.0318(6) 0.0059(5) -0.0091(5) -0.0064(5)
C1 0.0287(6) 0.0204(5) 0.0246(6) 0.0029(4) -0.0001(5) -0.0004(4)
C2 0.0369(7) 0.0290(7) 0.0405(8) 0.0025(6) -0.0039(6) 0.0051(5)
C3 0.0329(7) 0.0389(8) 0.0340(7) -0.0006(6) -0.0047(6) -0.0064(6)
C4 0.0253(6) 0.0247(6) 0.0234(6) 0.0008(5) -0.0022(5) -0.0039(5)
C5 0.0378(7) 0.0318(7) 0.0273(6) -0.0004(5) 0.0044(5) -0.0052(5)
C6 0.0266(6) 0.0264(6) 0.0270(6) 0.0035(5) 0.0001(5) 0.0006(5)
C7 0.0380(7) 0.0397(7) 0.0307(7) 0.0102(6) -0.0085(6) -0.0080(6)
C8 0.0276(6) 0.0279(6) 0.0240(6) 0.0000(5) -0.0003(5) -0.0037(5)
C9 0.0510(9) 0.0381(8) 0.0287(7) 0.0004(6) -0.0074(6) -0.0127(6)
C10 0.0242(6) 0.0268(6) 0.0239(6) 0.0013(5) 0.0001(5) -0.0017(5)
C11 0.0305(7) 0.0424(8) 0.0336(7) 0.0001(6) 0.0057(5) 0.0025(6)
C12 0.0319(6) 0.0273(6) 0.0254(6) -0.0006(5) 0.0016(5) -0.0026(5)
C13 0.0339(7) 0.0289(7) 0.0364(7) -0.0034(5) 0.0046(6) 0.0010(5)
C14 0.0313(6) 0.0254(6) 0.0344(7) -0.0039(5) 0.0039(5) -0.0018(5)
C15 0.0327(7) 0.0289(7) 0.0503(8) 0.0090(6) -0.0122(6) -0.0059(5)
C16 0.0253(6) 0.0312(6) 0.0252(6) -0.0002(5) 0.0012(5) -0.0048(5)
C17 0.0276(6) 0.0265(6) 0.0544(9) -0.0013(6) 0.0040(6) 0.0007(5)
C18 0.0271(6) 0.0336(7) 0.0276(6) 0.0012(5) -0.0029(5) -0.0015(5)
C19 0.0378(7) 0.0322(7) 0.0277(6) 0.0051(5) -0.0040(5) -0.0009(5)

loop_
_atom_type_symbol
_atom_type_description
_atom_type_scat_dispersion_real
_atom_type_scat_dispersion_imag
_atom_type_scat_source
C C 0.0181 0.0091 'International Tables Vol C Tables 4.2.6.8 and 6.1.1.4'
H H 0.0000 0.0000 'International Tables Vol C Tables 4.2.6.8 and 6.1.1.4'
F F 0.0727 0.0534 'International Tables Vol C Tables 4.2.6.8 and 6.1.1.4'
N N 0.0311 0.0180 'International Tables Vol C Tables 4.2.6.8 and 6.1.1.4'

loop_
_citation_id
_citation_doi
_citation_year
1 10.1021/acs.joc.4c02349 2024

loop_
_geom_angle_atom_site_label_1
_geom_angle_atom_site_label_2
_geom_angle_atom_site_label_3
_geom_angle
_geom_angle_site_symmetry_1
_geom_angle_site_symmetry_3
_geom_angle_publ_flag
C16 N1 C8 107.15(10) . . ?
C18 N2 C7 108.24(11) . . ?
C5 C1 C6 118.97(11) . . ?
C14 C1 C5 118.28(12) . . ?
C14 C1 C6 122.74(11) . . ?
C13 C2 H2 119.3 . . ?
C13 C2 C19 121.32(12) . . ?
C19 C2 H2 119.3 . . ?
F1 C3 F2 107.47(19) . . ?
F1 C3 F3 107.20(19) . . ?
F1 C3 C18 114.37(13) . . ?
F1B C3 C18 112.12(19) . . ?
F2 C3 F3 103.58(19) . . ?
F2 C3 C18 110.68(13) . . ?
F2B C3 F1B 106.2(4) . . ?
F2B C3 F3B 109.3(4) . . ?
F2B C3 C18 115.35(19) . . ?
F3 C3 C18 112.84(12) . . ?
F3B C3 F1B 105.0(4) . . ?
F3B C3 C18 108.4(2) . . ?
C8 C4 C10 106.97(10) . . ?
C12 C4 C8 121.02(12) . . ?
C12 C4 C10 131.85(11) . . ?
C1 C5 H5 119.5 . . ?
C9 C5 C1 120.97(13) . . ?
C9 C5 H5 119.5 . . ?
C1 C6 H6 106.8 . . ?
C1 C6 C7 117.53(11) . . ?
C1 C6 C10 115.33(10) . . ?
C7 C6 H6 106.8 . . ?
C7 C6 C10 102.96(10) . . ?
C10 C6 H6 106.8 . . ?
N2 C7 C6 106.53(10) . . ?
N2 C7 H7A 110.4 . . ?
N2 C7 H7B 110.4 . . ?
C6 C7 H7A 110.4 . . ?
C6 C7 H7B 110.4 . . ?
H7A C7 H7B 108.6 . . ?
C4 C8 N1 111.85(11) . . ?
C19 C8 N1 126.78(12) . . ?
C19 C8 C4 121.32(12) . . ?
C5 C9 H9 119.9 . . ?
C15 C9 C5 120.24(13) . . ?
C15 C9 H9 119.9 . . ?
C4 C10 C6 118.95(10) . . ?
C4 C10 C16 99.86(9) . . ?
C4 C10 C18 110.24(10) . . ?
C16 C10 C6 113.24(10) . . ?
C18 C10 C6 98.75(9) . . ?
C18 C10 C16 116.77(10) . . ?
H11A C11 H11B 109.5 . . ?
H11A C11 H11C 109.5 . . ?
H11B C11 H11C 109.5 . . ?
C16 C11 H11A 109.5 . . ?
C16 C11 H11B 109.5 . . ?
C16 C11 H11C 109.5 . . ?
C4 C12 H12 121.1 . . ?
C4 C12 C13 117.87(12) . . ?
C13 C12 H12 121.1 . . ?
C2 C13 C12 120.93(12) . . ?
C2 C13 H13 119.5 . . ?
C12 C13 H13 119.5 . . ?
C1 C14 H14 119.7 . . ?
C17 C14 C1 120.58(13) . . ?
C17 C14 H14 119.7 . . ?
C9 C15 H15 120.4 . . ?
C9 C15 C17 119.28(13) . . ?
C17 C15 H15 120.4 . . ?
N1 C16 C10 114.11(11) . . ?
N1 C16 C11 122.84(12) . . ?
C11 C16 C10 123.04(11) . . ?
C14 C17 H17 119.7 . . ?
C15 C17 C14 120.65(13) . . ?
C15 C17 H17 119.7 . . ?
N2 C18 C3 119.09(12) . . ?
N2 C18 C10 117.56(12) . . ?
C3 C18 C10 123.02(11) . . ?
C2 C19 H19 121.2 . . ?
C8 C19 C2 117.54(12) . . ?
C8 C19 H19 121.2 . . ?

loop_
_geom_bond_atom_site_label_1
_geom_bond_atom_site_label_2
_geom_bond_distance
_geom_bond_site_symmetry_2
_geom_bond_publ_flag
F1 C3 1.293(2) . ?
F1B C3 1.331(4) . ?
F2 C3 1.318(2) . ?
F2B C3 1.236(4) . ?
F3 C3 1.330(2) . ?
F3B C3 1.303(4) . ?
N1 C8 1.4299(16) . ?
N1 C16 1.2865(17) . ?
N2 C7 1.4732(18) . ?
N2 C18 1.2641(17) . ?
C1 C5 1.3915(18) . ?
C1 C6 1.5091(17) . ?
C1 C14 1.3898(18) . ?
C2 H2 0.9500 . ?
C2 C13 1.388(2) . ?
C2 C19 1.390(2) . ?
C3 C18 1.5096(19) . ?
C4 C8 1.3950(17) . ?
C4 C10 1.5101(17) . ?
C4 C12 1.3819(17) . ?
C5 H5 0.9500 . ?
C5 C9 1.386(2) . ?
C6 H6 1.0000 . ?
C6 C7 1.5389(18) . ?
C6 C10 1.5691(17) . ?
C7 H7A 0.9900 . ?
C7 H7B 0.9900 . ?
C8 C19 1.3850(18) . ?
C9 H9 0.9500 . ?
C9 C15 1.381(2) . ?
C10 C16 1.5346(17) . ?
C10 C18 1.5255(17) . ?
C11 H11A 0.9800 . ?
C11 H11B 0.9800 . ?
C11 H11C 0.9800 . ?
C11 C16 1.4907(18) . ?
C12 H12 0.9500 . ?
C12 C13 1.3940(19) . ?
C13 H13 0.9500 . ?
C14 H14 0.9500 . ?
C14 C17 1.3865(19) . ?
C15 H15 0.9500 . ?
C15 C17 1.382(2) . ?
C17 H17 0.9500 . ?
C19 H19 0.9500 . ?

loop_
_geom_torsion_atom_site_label_1
_geom_torsion_atom_site_label_2
_geom_torsion_atom_site_label_3
_geom_torsion_atom_site_label_4
_geom_torsion
_geom_torsion_site_symmetry_1
_geom_torsion_site_symmetry_2
_geom_torsion_site_symmetry_3
_geom_torsion_site_symmetry_4
_geom_torsion_publ_flag
F1 C3 C18 N2 -36.2(2) . . . . ?
F1 C3 C18 C10 150.5(2) . . . . ?
F1B C3 C18 N2 19.9(4) . . . . ?
F1B C3 C18 C10 -153.4(3) . . . . ?
F2 C3 C18 N2 85.3(2) . . . . ?
F2 C3 C18 C10 -87.9(2) . . . . ?
F2B C3 C18 N2 141.6(4) . . . . ?
F2B C3 C18 C10 -31.6(4) . . . . ?
F3 C3 C18 N2 -159.1(2) . . . . ?
F3 C3 C18 C10 27.6(2) . . . . ?
F3B C3 C18 N2 -95.5(4) . . . . ?
F3B C3 C18 C10 91.2(4) . . . . ?
N1 C8 C19 C2 177.59(12) . . . . ?
C1 C5 C9 C15 0.2(2) . . . . ?
C1 C6 C7 N2 151.54(11) . . . . ?
C1 C6 C10 C4 -32.25(16) . . . . ?
C1 C6 C10 C16 84.54(13) . . . . ?
C1 C6 C10 C18 -151.27(11) . . . . ?
C1 C14 C17 C15 0.6(2) . . . . ?
C4 C8 C19 C2 0.43(19) . . . . ?
C4 C10 C16 N1 0.88(13) . . . . ?
C4 C10 C16 C11 179.47(12) . . . . ?
C4 C10 C18 N2 -109.96(14) . . . . ?
C4 C10 C18 C3 63.42(15) . . . . ?
C4 C12 C13 C2 0.32(19) . . . . ?
C5 C1 C6 C7 148.24(12) . . . . ?
C5 C1 C6 C10 -89.99(14) . . . . ?
C5 C1 C14 C17 -0.30(19) . . . . ?
C5 C9 C15 C17 0.1(2) . . . . ?
C6 C1 C5 C9 179.05(12) . . . . ?
C6 C1 C14 C17 -179.45(12) . . . . ?
C6 C10 C16 N1 -126.67(12) . . . . ?
C6 C10 C16 C11 51.92(16) . . . . ?
C6 C10 C18 N2 15.40(15) . . . . ?
C6 C10 C18 C3 -171.22(12) . . . . ?
C7 N2 C18 C3 -174.40(12) . . . . ?
C7 N2 C18 C10 -0.75(17) . . . . ?
C7 C6 C10 C4 97.07(12) . . . . ?
C7 C6 C10 C16 -146.15(11) . . . . ?
C7 C6 C10 C18 -21.95(12) . . . . ?
C8 N1 C16 C10 -2.20(14) . . . . ?
C8 N1 C16 C11 179.21(12) . . . . ?
C8 C4 C10 C6 124.49(11) . . . . ?
C8 C4 C10 C16 0.86(12) . . . . ?
C8 C4 C10 C18 -122.60(11) . . . . ?
C8 C4 C12 C13 0.13(18) . . . . ?
C9 C15 C17 C14 -0.5(2) . . . . ?
C10 C4 C8 N1 -2.22(13) . . . . ?
C10 C4 C8 C19 175.33(11) . . . . ?
C10 C4 C12 C13 -174.54(12) . . . . ?
C10 C6 C7 N2 23.59(14) . . . . ?
C12 C4 C8 N1 -178.07(11) . . . . ?
C12 C4 C8 C19 -0.52(19) . . . . ?
C12 C4 C10 C6 -60.28(18) . . . . ?
C12 C4 C10 C16 176.08(13) . . . . ?
C12 C4 C10 C18 52.63(17) . . . . ?
C13 C2 C19 C8 0.0(2) . . . . ?
C14 C1 C5 C9 -0.14(19) . . . . ?
C14 C1 C6 C7 -32.61(17) . . . . ?
C14 C1 C6 C10 89.16(14) . . . . ?
C16 N1 C8 C4 2.81(14) . . . . ?
C16 N1 C8 C19 -174.58(13) . . . . ?
C16 C10 C18 N2 137.06(13) . . . . ?
C16 C10 C18 C3 -49.56(17) . . . . ?
C18 N2 C7 C6 -15.03(16) . . . . ?
C18 C10 C16 N1 119.63(12) . . . . ?
C18 C10 C16 C11 -61.78(16) . . . . ?
C19 C2 C13 C12 -0.4(2) . . . . ?
